data_4305439
loop_
_publ_author_name
'Jiyong Yao'
'Daniel M. Wells'
'George H. Chan'
'Hui-Yi Zeng'
'Donald E. Ellis'
'Richard P. Van Duyne'
'James A. Ibers'

_publ_contact_author_address
;
        Department of Chemistry
        Northwestern University
        2145 Sheridan Road
        Evanston, IL 60208-3113, USA
;
_publ_contact_author_email ibers@chem.northwestern.edu
_publ_contact_author_fax '+1 847 491 2976'
_publ_contact_author_name 'James A. Ibers'
_publ_contact_author_phone '+1 847 491 5449'
_publ_section_title
;
Syntheses, Structures, Physical Properties, and Electronic Properties of
Some AMUQ3 Compounds (A = Alkali Metal, M = Cu or Ag, Q = S or Se)
;
_journal_name_full 'Inorganic Chemistry'
_journal_page_first 6873
_journal_page_last 6879
_journal_paper_doi 10.1021/ic800424t
_journal_volume 47
_journal_year 2008
_chemical_formula_sum 'Cu K S3 U'
_chemical_formula_weight 436.85
_chemical_name_systematic
; 
 ? 
;
_space_group_IT_number 63
_symmetry_cell_setting orthorhombic
_symmetry_space_group_name_Hall '-C 2c 2'
_symmetry_space_group_name_H-M 'C m c m'
_atom_sites_solution_hydrogens none
_atom_sites_solution_primary direct
_atom_sites_solution_secondary difmap
_audit_creation_method SHELXL-97
_cell_angle_alpha 90.00
_cell_angle_beta 90.00
_cell_angle_gamma 90.00
_cell_formula_units_Z 4
_cell_length_a 3.9711(6)
_cell_length_b 13.894(2)
_cell_length_c 10.2903(15)
_cell_measurement_temperature 293(2)
_cell_volume 567.76(14)
_computing_cell_refinement 'SMART Version 5.054 (Bruker, 2000)'
_computing_data_collection 'SMART Version 5.054 (Bruker, 2000)'
_computing_data_reduction 'Saint-Plus Version 6.45a (Bruker, 2003)'
_computing_molecular_graphics 'CrystalMaker, 2005'
_computing_publication_material 'SHELXTL (Sheldrick, 2003)'
_computing_structure_refinement 'SHELXTL (Sheldrick, 2003)'
_computing_structure_solution 'SHELXTL (Sheldrick, 2003)'
_diffrn_ambient_temperature 293(2)
_diffrn_measured_fraction_theta_full 0.962
_diffrn_measured_fraction_theta_max 0.962
_diffrn_measurement_device_type 'Bruker SMART 1000 CCD'
_diffrn_measurement_method '0.3\%\w scans'
_diffrn_radiation_monochromator graphite
_diffrn_radiation_source 'fine-focus sealed tube'
_diffrn_radiation_type MoK\a
_diffrn_radiation_wavelength 0.71073
_diffrn_reflns_av_R_equivalents 0.0388
_diffrn_reflns_av_sigmaI/netI 0.0226
_diffrn_reflns_limit_h_max 5
_diffrn_reflns_limit_h_min -5
_diffrn_reflns_limit_k_max 18
_diffrn_reflns_limit_k_min -18
_diffrn_reflns_limit_l_max 13
_diffrn_reflns_limit_l_min -13
_diffrn_reflns_number 3349
_diffrn_reflns_theta_full 28.84
_diffrn_reflns_theta_max 28.84
_diffrn_reflns_theta_min 2.93
_diffrn_standards_number 0
_exptl_absorpt_coefficient_mu 33.906
_exptl_absorpt_correction_T_max 0.69612
_exptl_absorpt_correction_T_min 0.06036
_exptl_absorpt_correction_type numerical
_exptl_absorpt_process_details face-indexed
_exptl_crystal_colour black
_exptl_crystal_density_diffrn 5.111
_exptl_crystal_density_method 'not measured'
_exptl_crystal_description needle
_exptl_crystal_F_000 752
_exptl_crystal_size_max 0.242
_exptl_crystal_size_mid 0.046
_exptl_crystal_size_min 0.010
_refine_diff_density_max 1.249
_refine_diff_density_min -1.488
_refine_diff_density_rms 0.247
_refine_ls_extinction_coef 0.00072(18)
_refine_ls_extinction_expression Fc^*^=kFc[1+0.001xFc^2^\l^3^/sin(2\q)]^-1/4^
_refine_ls_extinction_method SHELXL
_refine_ls_goodness_of_fit_ref 1.642
_refine_ls_hydrogen_treatment none
_refine_ls_matrix_type full
_refine_ls_number_parameters 24
_refine_ls_number_reflns 431
_refine_ls_number_restraints 0
_refine_ls_restrained_S_all 1.642
_refine_ls_R_factor_all 0.0244
_refine_ls_R_factor_gt 0.0198
_refine_ls_shift/su_max 0.000
_refine_ls_shift/su_mean 0.000
_refine_ls_structure_factor_coef Fsqd
_refine_ls_weighting_details 'calc w=1/[\s^2^(Fo^2^)+(0.0200P)^2^+0.0000P] where P=(Fo^2^+2Fc^2^)/3'
_refine_ls_weighting_scheme calc
_refine_ls_wR_factor_gt 0.0552
_refine_ls_wR_factor_ref 0.0560
_reflns_number_gt 385
_reflns_number_total 431
_reflns_threshold_expression >2sigma(I)
_cod_data_source_file ic800424t-file012_5.cif
_cod_data_source_block KCuUS3
_cod_original_cell_volume 567.75(15)
_cod_database_code 4305439

loop_
_symmetry_equiv_pos_as_xyz
'x, y, z'
'-x, -y, z+1/2'
'-x, y, -z+1/2'
'x, -y, -z'
'x+1/2, y+1/2, z'
'-x+1/2, -y+1/2, z+1/2'
'-x+1/2, y+1/2, -z+1/2'
'x+1/2, -y+1/2, -z'
'-x, -y, -z'
'x, y, -z-1/2'
'x, -y, z-1/2'
'-x, y, z'
'-x+1/2, -y+1/2, -z'
'x+1/2, y+1/2, -z-1/2'
'x+1/2, -y+1/2, z-1/2'
'-x+1/2, y+1/2, z'

loop_
_atom_site_label
_atom_site_type_symbol
_atom_site_fract_x
_atom_site_fract_y
_atom_site_fract_z
_atom_site_U_iso_or_equiv
_atom_site_adp_type
_atom_site_occupancy
_atom_site_symmetry_multiplicity
_atom_site_calc_flag
_atom_site_refinement_flags
_atom_site_disorder_assembly
_atom_site_disorder_group
K K 0.0000 0.74254(19) 0.2500 0.0316(6) Uani 1 4 d S . .
U U 0.0000 0.0000 0.0000 0.01161(18) Uani 1 4 d S . .
Cu Cu 0.0000 0.46512(11) 0.2500 0.0162(3) Uani 1 4 d S . .
S1 S 0.0000 0.06280(19) 0.2500 0.0124(5) Uani 1 4 d S . .
S2 S 0.0000 0.37460(13) 0.06045(17) 0.0129(4) Uani 1 2 d S . .

loop_
_atom_site_aniso_label
_atom_site_aniso_U_11
_atom_site_aniso_U_22
_atom_site_aniso_U_33
_atom_site_aniso_U_23
_atom_site_aniso_U_13
_atom_site_aniso_U_12
K 0.0295(14) 0.0227(14) 0.0425(16) 0.000 0.000 0.000
U 0.0091(2) 0.0187(3) 0.0070(2) 0.00014(14) 0.000 0.000
Cu 0.0153(7) 0.0240(7) 0.0093(6) 0.000 0.000 0.000
S1 0.0119(12) 0.0167(13) 0.0086(11) 0.000 0.000 0.000
S2 0.0114(8) 0.0154(9) 0.0119(9) -0.0010(7) 0.000 0.000

loop_
_atom_type_symbol
_atom_type_description
_atom_type_scat_dispersion_real
_atom_type_scat_dispersion_imag
_atom_type_scat_source
S S 0.1246 0.1234 'International Tables Vol C Tables 4.2.6.8 and 6.1.1.4'
K K 0.2009 0.2494 'International Tables Vol C Tables 4.2.6.8 and 6.1.1.4'
Cu Cu 0.3201 1.2651 'International Tables Vol C Tables 4.2.6.8 and 6.1.1.4'
U U -9.6767 9.6646 'International Tables Vol C Tables 4.2.6.8 and 6.1.1.4'

loop_
_geom_angle_atom_site_label_1
_geom_angle_atom_site_label_2
_geom_angle_atom_site_label_3
_geom_angle
_geom_angle_site_symmetry_1
_geom_angle_site_symmetry_3
_geom_angle_publ_flag
S1 K S1 76.98(8) 5_455 5 ?
S1 K S2 143.27(4) 5_455 14_556 ?
S1 K S2 93.45(4) 5 14_556 ?
S1 K S2 93.45(4) 5_455 14_456 ?
S1 K S2 143.27(4) 5 14_456 ?
S2 K S2 73.11(5) 14_556 14_456 ?
S1 K S2 143.27(4) 5_455 5 ?
S1 K S2 93.45(4) 5 5 ?
S2 K S2 71.62(7) 14_556 5 ?
S2 K S2 113.21(9) 14_456 5 ?
S1 K S2 93.45(4) 5_455 5_455 ?
S1 K S2 143.27(4) 5 5_455 ?
S2 K S2 113.21(9) 14_556 5_455 ?
S2 K S2 71.62(7) 14_456 5_455 ?
S2 K S2 73.11(5) 5 5_455 ?
S1 K S2 69.19(4) 5_455 9_565 ?
S1 K S2 69.19(4) 5 9_565 ?
S2 K S2 140.46(3) 14_556 9_565 ?
S2 K S2 140.46(3) 14_456 9_565 ?
S2 K S2 74.25(4) 5 9_565 ?
S2 K S2 74.25(4) 5_455 9_565 ?
S1 K S2 69.19(4) 5_455 2_565 ?
S1 K S2 69.19(4) 5 2_565 ?
S2 K S2 74.25(4) 14_556 2_565 ?
S2 K S2 74.25(4) 14_456 2_565 ?
S2 K S2 140.46(3) 5 2_565 ?
S2 K S2 140.46(3) 5_455 2_565 ?
S2 K S2 126.01(10) 9_565 2_565 ?
S1 K Cu 174.21(6) 5_455 5 ?
S1 K Cu 108.81(4) 5 5 ?
S2 K Cu 38.28(4) 14_556 5 ?
S2 K Cu 81.87(6) 14_456 5 ?
S2 K Cu 38.28(4) 5 5 ?
S2 K Cu 81.87(6) 5_455 5 ?
S2 K Cu 112.46(3) 9_565 5 ?
S2 K Cu 112.46(3) 2_565 5 ?
S1 K Cu 108.81(3) 5_455 5_455 ?
S1 K Cu 174.21(6) 5 5_455 ?
S2 K Cu 81.87(6) 14_556 5_455 ?
S2 K Cu 38.28(4) 14_456 5_455 ?
S2 K Cu 81.87(6) 5 5_455 ?
S2 K Cu 38.28(4) 5_455 5_455 ?
S2 K Cu 112.46(3) 9_565 5_455 ?
S2 K Cu 112.46(3) 2_565 5_455 ?
Cu K Cu 65.40(5) 5 5_455 ?
S1 K Cu 38.49(4) 5_455 . ?
S1 K Cu 38.49(4) 5 . ?
S2 K Cu 123.40(5) 14_556 . ?
S2 K Cu 123.40(5) 14_456 . ?
S2 K Cu 123.40(5) 5 . ?
S2 K Cu 123.40(5) 5_455 . ?
S2 K Cu 63.00(5) 9_565 . ?
S2 K Cu 63.00(5) 2_565 . ?
Cu K Cu 147.30(3) 5 . ?
Cu K Cu 147.30(3) 5_455 . ?
S1 K K 128.49(4) 5_455 1_655 ?
S1 K K 51.51(4) 5 1_655 ?
S2 K K 53.44(3) 14_556 1_655 ?
S2 K K 126.55(3) 14_456 1_655 ?
S2 K K 53.44(3) 5 1_655 ?
S2 K K 126.55(3) 5_455 1_655 ?
S2 K K 90.0 9_565 1_655 ?
S2 K K 90.000(1) 2_565 1_655 ?
Cu K K 57.30(3) 5 1_655 ?
Cu K K 122.70(3) 5_455 1_655 ?
Cu K K 90.0 . 1_655 ?
S2 U S2 180.00(6) 13 5_445 ?
S2 U S2 94.05(6) 13 13_455 ?
S2 U S2 85.95(6) 5_445 13_455 ?
S2 U S2 85.95(6) 13 5_545 ?
S2 U S2 94.05(6) 5_445 5_545 ?
S2 U S2 180.00(6) 13_455 5_545 ?
S2 U S1 90.62(5) 13 . ?
S2 U S1 89.38(5) 5_445 . ?
S2 U S1 90.62(5) 13_455 . ?
S2 U S1 89.38(5) 5_545 . ?
S2 U S1 89.38(5) 13 9 ?
S2 U S1 90.62(5) 5_445 9 ?
S2 U S1 89.38(5) 13_455 9 ?
S2 U S1 90.62(5) 5_545 9 ?
S1 U S1 180.0 . 9 ?
S2 U Cu 99.67(4) 13 13_455 ?
S2 U Cu 80.33(4) 5_445 13_455 ?
S2 U Cu 44.25(4) 13_455 13_455 ?
S2 U Cu 135.75(4) 5_545 13_455 ?
S1 U Cu 133.96(3) . 13_455 ?
S1 U Cu 46.04(3) 9 13_455 ?
S2 U Cu 80.33(4) 13 5_545 ?
S2 U Cu 99.67(4) 5_445 5_545 ?
S2 U Cu 135.75(4) 13_455 5_545 ?
S2 U Cu 44.25(4) 5_545 5_545 ?
S1 U Cu 46.04(3) . 5_545 ?
S1 U Cu 133.96(3) 9 5_545 ?
Cu U Cu 180.00(5) 13_455 5_545 ?
S2 U Cu 135.75(4) 13 5_445 ?
S2 U Cu 44.25(4) 5_445 5_445 ?
S2 U Cu 80.33(4) 13_455 5_445 ?
S2 U Cu 99.67(4) 5_545 5_445 ?
S1 U Cu 46.04(3) . 5_445 ?
S1 U Cu 133.96(3) 9 5_445 ?
Cu U Cu 105.641(13) 13_455 5_445 ?
Cu U Cu 74.359(13) 5_545 5_445 ?
S2 U Cu 44.25(4) 13 13 ?
S2 U Cu 135.75(4) 5_445 13 ?
S2 U Cu 99.67(4) 13_455 13 ?
S2 U Cu 80.33(4) 5_545 13 ?
S1 U Cu 133.96(3) . 13 ?
S1 U Cu 46.04(3) 9 13 ?
Cu U Cu 74.359(13) 13_455 13 ?
Cu U Cu 105.641(13) 5_545 13 ?
Cu U Cu 180.00(5) 5_445 13 ?
S2 U U 42.98(3) 13 1_655 ?
S2 U U 137.02(3) 5_445 1_655 ?
S2 U U 137.02(3) 13_455 1_655 ?
S2 U U 42.98(3) 5_545 1_655 ?
S1 U U 90.0 . 1_655 ?
S1 U U 90.0 9 1_655 ?
Cu U U 127.179(6) 13_455 1_655 ?
Cu U U 52.821(6) 5_545 1_655 ?
Cu U U 127.179(6) 5_445 1_655 ?
Cu U U 52.821(6) 13 1_655 ?
S2 U U 137.02(3) 13 1_455 ?
S2 U U 42.98(3) 5_445 1_455 ?
S2 U U 42.98(3) 13_455 1_455 ?
S2 U U 137.02(3) 5_545 1_455 ?
S1 U U 90.0 . 1_455 ?
S1 U U 90.0 9 1_455 ?
Cu U U 52.821(6) 13_455 1_455 ?
Cu U U 127.179(6) 5_545 1_455 ?
Cu U U 52.821(6) 5_445 1_455 ?
Cu U U 127.179(6) 13 1_455 ?
U U U 180.0 1_655 1_455 ?
S2 Cu S2 114.38(12) . 10_556 ?
S2 Cu S1 107.81(3) . 5 ?
S2 Cu S1 107.81(3) 10_556 5 ?
S2 Cu S1 107.81(3) . 5_455 ?
S2 Cu S1 107.81(3) 10_556 5_455 ?
S1 Cu S1 111.29(12) 5 5_455 ?
S2 Cu U 137.56(4) . 6 ?
S2 Cu U 54.68(3) 10_556 6 ?
S1 Cu U 54.399(16) 5 6 ?
S1 Cu U 114.56(4) 5_455 6 ?
S2 Cu U 54.68(3) . 5_455 ?
S2 Cu U 137.56(4) 10_556 5_455 ?
S1 Cu U 114.56(4) 5 5_455 ?
S1 Cu U 54.399(17) 5_455 5_455 ?
U Cu U 163.04(5) 6 5_455 ?
S2 Cu U 137.56(4) . 6_455 ?
S2 Cu U 54.68(3) 10_556 6_455 ?
S1 Cu U 114.56(4) 5 6_455 ?
S1 Cu U 54.399(17) 5_455 6_455 ?
U Cu U 74.359(13) 6 6_455 ?
U Cu U 103.068(15) 5_455 6_455 ?
S2 Cu U 54.68(3) . 5 ?
S2 Cu U 137.56(4) 10_556 5 ?
S1 Cu U 54.399(17) 5 5 ?
S1 Cu U 114.56(4) 5_455 5 ?
U Cu U 103.068(15) 6 5 ?
U Cu U 74.359(13) 5_455 5 ?
U Cu U 163.04(5) 6_455 5 ?
S2 Cu K 62.87(5) . 5_445 ?
S2 Cu K 62.87(5) 10_556 5_445 ?
S1 Cu K 157.06(7) 5 5_445 ?
S1 Cu K 91.65(6) 5_455 5_445 ?
U Cu K 116.78(3) 6 5_445 ?
U Cu K 78.32(2) 5_455 5_445 ?
U Cu K 78.32(2) 6_455 5_445 ?
U Cu K 116.78(3) 5 5_445 ?
S2 Cu K 62.87(5) . 5_545 ?
S2 Cu K 62.87(5) 10_556 5_545 ?
S1 Cu K 91.65(6) 5 5_545 ?
S1 Cu K 157.06(7) 5_455 5_545 ?
U Cu K 78.32(2) 6 5_545 ?
U Cu K 116.78(3) 5_455 5_545 ?
U Cu K 116.78(3) 6_455 5_545 ?
U Cu K 78.32(2) 5 5_545 ?
K Cu K 65.41(5) 5_445 5_545 ?
S2 Cu K 122.81(6) . . ?
S2 Cu K 122.81(6) 10_556 . ?
S1 Cu K 55.65(6) 5 . ?
S1 Cu K 55.65(6) 5_455 . ?
U Cu K 81.52(3) 6 . ?
U Cu K 81.52(3) 5_455 . ?
U Cu K 81.52(3) 6_455 . ?
U Cu K 81.52(3) 5 . ?
K Cu K 147.30(3) 5_445 . ?
K Cu K 147.30(3) 5_545 . ?
Cu S1 Cu 111.29(12) 5_445 5_545 ?
Cu S1 U 79.56(4) 5_445 . ?
Cu S1 U 79.56(4) 5_545 . ?
Cu S1 U 79.56(4) 5_445 2 ?
Cu S1 U 79.56(4) 5_545 2 ?
U S1 U 142.53(10) . 2 ?
Cu S1 K 162.84(9) 5_445 5_545 ?
Cu S1 K 85.87(5) 5_545 5_545 ?
U S1 K 104.56(3) . 5_545 ?
U S1 K 104.56(3) 2 5_545 ?
Cu S1 K 85.87(5) 5_445 5_445 ?
Cu S1 K 162.84(9) 5_545 5_445 ?
U S1 K 104.56(3) . 5_445 ?
U S1 K 104.56(3) 2 5_445 ?
K S1 K 76.98(8) 5_545 5_445 ?
Cu S2 U 81.07(5) . 5 ?
Cu S2 U 81.07(5) . 5_455 ?
U S2 U 94.05(6) 5 5_455 ?
Cu S2 K 78.84(6) . 5_445 ?
U S2 K 157.40(6) 5 5_445 ?
U S2 K 92.96(3) 5_455 5_445 ?
Cu S2 K 78.84(6) . 5_545 ?
U S2 K 92.96(3) 5 5_545 ?
U S2 K 157.40(6) 5_455 5_545 ?
K S2 K 73.11(5) 5_445 5_545 ?
Cu S2 K 174.19(9) . 9_565 ?
U S2 K 95.00(5) 5 9_565 ?
U S2 K 95.00(5) 5_455 9_565 ?
K S2 K 105.75(4) 5_445 9_565 ?
K S2 K 105.75(4) 5_545 9_565 ?

loop_
_geom_bond_atom_site_label_1
_geom_bond_atom_site_label_2
_geom_bond_distance
_geom_bond_site_symmetry_2
_geom_bond_publ_flag
K S1 3.190(3) 5_455 ?
K S1 3.190(3) 5 ?
K S2 3.334(2) 14_556 ?
K S2 3.334(2) 14_456 ?
K S2 3.334(2) 5 ?
K S2 3.334(2) 5_455 ?
K S2 3.585(2) 9_565 ?
K S2 3.585(2) 2_565 ?
K Cu 3.675(3) 5 ?
K Cu 3.675(3) 5_455 ?
K Cu 3.854(3) . ?
K K 3.9711(6) 1_655 ?
U S2 2.7138(12) 13 ?
U S2 2.7138(12) 5_445 ?
U S2 2.7138(12) 13_455 ?
U S2 2.7138(12) 5_545 ?
U S1 2.7165(9) . ?
U S1 2.7165(9) 9 ?
U Cu 3.2856(4) 13_455 ?
U Cu 3.2856(4) 5_545 ?
U Cu 3.2856(4) 5_445 ?
U Cu 3.2856(4) 13 ?
U U 3.9711(6) 1_655 ?
U U 3.9711(6) 1_455 ?
Cu S2 2.321(2) . ?
Cu S2 2.321(2) 10_556 ?
Cu S1 2.4051(18) 5 ?
Cu S1 2.4051(18) 5_455 ?
Cu U 3.2856(4) 6 ?
Cu U 3.2856(4) 5_455 ?
Cu U 3.2856(4) 6_455 ?
Cu U 3.2856(4) 5 ?
Cu K 3.675(3) 5_445 ?
Cu K 3.675(3) 5_545 ?
S1 Cu 2.4051(18) 5_445 ?
S1 Cu 2.4051(18) 5_545 ?
S1 U 2.7165(9) 2 ?
S1 K 3.190(3) 5_545 ?
S1 K 3.190(3) 5_445 ?
S2 U 2.7138(12) 5 ?
S2 U 2.7138(12) 5_455 ?
S2 K 3.334(2) 5_445 ?
S2 K 3.334(2) 5_545 ?
S2 K 3.585(2) 9_565 ?
